data_7208312
loop_
_publ_author_name
'Yang, Zaiwen'
'Huang, Xiaojuan'
'Zhao, Qilong'
'Li, Shaoguang'
'Wu, Biao'

_publ_section_title
;
 Hydrogen-bonded 1D nanotubes and 2D layers of group 12 metal complexes
 with a pyridylurea ligand
;
_journal_issue 17
_journal_name_full CrystEngComm
_journal_page_first 5446
_journal_paper_doi 10.1039/c2ce25453k
_journal_volume 14
_journal_year 2012
_chemical_formula_sum 'C32 H26 Br2 Hg N6 O2'
_chemical_formula_weight 887.00
_chemical_name_systematic
;
?
;
_space_group_IT_number 14
_symmetry_cell_setting monoclinic
_symmetry_space_group_name_Hall '-P 2ybc'
_symmetry_space_group_name_H-M 'P 1 21/c 1'
_atom_sites_solution_hydrogens geom
_atom_sites_solution_primary direct
_atom_sites_solution_secondary difmap
_audit_creation_method SHELXL-97
_cell_angle_alpha 90.00
_cell_angle_beta 124.868(12)
_cell_angle_gamma 90.00
_cell_formula_units_Z 4
_cell_length_a 11.860(3)
_cell_length_b 20.465(5)
_cell_length_c 15.636(3)
_cell_measurement_temperature 293(2)
_cell_volume 3113.8(13)
_computing_cell_refinement 'Bruker SMART'
_computing_data_collection 'Bruker SMART APEX II'
_computing_data_reduction 'Bruker SAINT'
_computing_structure_refinement 'SHELXL-97 (Sheldrick, 2008)'
_computing_structure_solution 'SHELXS-97 (Sheldrick, 2008)'
_diffrn_ambient_temperature 293(2)
_diffrn_measured_fraction_theta_full 0.993
_diffrn_measured_fraction_theta_max 0.993
_diffrn_measurement_device_type 'Bruker APEX II area detector'
_diffrn_measurement_method '\w scans'
_diffrn_radiation_monochromator graphite
_diffrn_radiation_source 'fine-focus sealed tube'
_diffrn_radiation_type MoK\a
_diffrn_radiation_wavelength 0.71073
_diffrn_reflns_av_R_equivalents 0.0366
_diffrn_reflns_av_sigmaI/netI 0.0390
_diffrn_reflns_limit_h_max 14
_diffrn_reflns_limit_h_min -14
_diffrn_reflns_limit_k_max 25
_diffrn_reflns_limit_k_min -25
_diffrn_reflns_limit_l_max 19
_diffrn_reflns_limit_l_min -15
_diffrn_reflns_number 23217
_diffrn_reflns_theta_full 26.50
_diffrn_reflns_theta_max 26.50
_diffrn_reflns_theta_min 1.87
_exptl_absorpt_coefficient_mu 7.549
_exptl_absorpt_correction_T_max 0.2541
_exptl_absorpt_correction_T_min 0.2104
_exptl_absorpt_correction_type multi-scan
_exptl_absorpt_process_details SADABS
_exptl_crystal_colour colourless
_exptl_crystal_density_diffrn 1.892
_exptl_crystal_density_method 'not measured'
_exptl_crystal_description block
_exptl_crystal_F_000 1704
_exptl_crystal_size_max 0.30
_exptl_crystal_size_mid 0.25
_exptl_crystal_size_min 0.25
_refine_diff_density_max 1.022
_refine_diff_density_min -0.609
_refine_diff_density_rms 0.078
_refine_ls_extinction_method none
_refine_ls_goodness_of_fit_ref 1.018
_refine_ls_hydrogen_treatment constr
_refine_ls_matrix_type full
_refine_ls_number_parameters 388
_refine_ls_number_reflns 6415
_refine_ls_number_restraints 0
_refine_ls_restrained_S_all 1.018
_refine_ls_R_factor_all 0.0505
_refine_ls_R_factor_gt 0.0297
_refine_ls_shift/su_max 0.001
_refine_ls_shift/su_mean 0.000
_refine_ls_structure_factor_coef Fsqd
_refine_ls_weighting_details 'calc w=1/[\s^2^(Fo^2^)+(0.0227P)^2^+1.4536P] where P=(Fo^2^+2Fc^2^)/3'
_refine_ls_weighting_scheme calc
_refine_ls_wR_factor_gt 0.0573
_refine_ls_wR_factor_ref 0.0639
_reflns_number_gt 4816
_reflns_number_total 6415
_reflns_threshold_expression >2sigma(I)
_cod_data_source_file c2ce25453k.txt
_cod_data_source_block HgBr2
_cod_depositor_comments
;
The following automatic conversions were performed:

'_symmetry_cell_setting' value 'Monoclinic' changed to 'monoclinic'
according to /home/saulius/struct/CIF-dictionaries/cif_core.dic
dictionary named 'cif_core.dic' version 2.4.1 from
2010-06-29.

'_exptl_absorpt_correction_type' value 'Multi-scan'
changed to 'multi-scan' according to
/home/saulius/struct/CIF-dictionaries/cif_core.dic dictionary named
'cif_core.dic' version 2.4.1 from 2010-06-29.

Automatic conversion script
Id: cif_fix_values 1891 2012-01-12 08:04:46Z andrius 
;
_cod_original_cell_volume 3113.8(12)
_cod_original_sg_symbol_H-M P21/c
_cod_database_code 7208312

loop_
_symmetry_equiv_pos_as_xyz
'x, y, z'
'-x, y+1/2, -z+1/2'
'-x, -y, -z'
'x, -y-1/2, z-1/2'

loop_
_atom_site_label
_atom_site_type_symbol
_atom_site_fract_x
_atom_site_fract_y
_atom_site_fract_z
_atom_site_U_iso_or_equiv
_atom_site_adp_type
_atom_site_occupancy
_atom_site_symmetry_multiplicity
_atom_site_calc_flag
_atom_site_refinement_flags
Hg Hg 0.729817(15) 0.121813(8) 0.803465(13) 0.05387(7) Uani 1 1 d .
Br1 Br 0.55935(5) 0.03423(2) 0.75882(5) 0.07467(15) Uani 1 1 d .
Br2 Br 0.93669(5) 0.18654(3) 0.92949(4) 0.07617(16) Uani 1 1 d .
O1 O 0.1670(2) 0.13405(12) 0.50481(19) 0.0425(6) Uani 1 1 d .
O2 O 1.1046(3) 0.20564(16) 0.7599(2) 0.0726(10) Uani 1 1 d .
N1 N 0.5705(3) 0.20457(15) 0.6877(2) 0.0486(8) Uani 1 1 d .
N2 N 0.2302(3) 0.21623(15) 0.4417(2) 0.0476(8) Uani 1 1 d .
H2B H 0.2044 0.2385 0.3867 0.057 Uiso 1 1 d R
N3 N 0.0374(3) 0.15765(16) 0.3313(2) 0.0518(9) Uani 1 1 d .
H3B H 0.0321 0.1821 0.2844 0.062 Uiso 1 1 d R
N4 N 0.7990(3) 0.08052(16) 0.6923(2) 0.0476(8) Uani 1 1 d .
N5 N 1.0580(3) 0.12496(15) 0.6438(2) 0.0476(8) Uani 1 1 d .
H5B H 1.0809 0.1093 0.6047 0.057 Uiso 1 1 d R
N6 N 1.2276(3) 0.19902(17) 0.6917(3) 0.0552(9) Uani 1 1 d .
H6B H 1.2397 0.1791 0.6490 0.066 Uiso 1 1 d R
C1 C 0.4493(4) 0.18861(18) 0.6029(3) 0.0436(9) Uani 1 1 d .
H1A H 0.4265 0.1445 0.5897 0.052 Uiso 1 1 calc R
C2 C 0.3547(4) 0.23392(18) 0.5330(3) 0.0419(9) Uani 1 1 d .
C3 C 0.3911(5) 0.2989(2) 0.5538(4) 0.0634(12) Uani 1 1 d .
H3A H 0.3310 0.3311 0.5085 0.076 Uiso 1 1 calc R
C4 C 0.5158(5) 0.3159(2) 0.6411(4) 0.0744(14) Uani 1 1 d .
H4A H 0.5409 0.3596 0.6559 0.089 Uiso 1 1 calc R
C5 C 0.6039(5) 0.2677(2) 0.7071(4) 0.0652(13) Uani 1 1 d .
H5A H 0.6887 0.2795 0.7666 0.078 Uiso 1 1 calc R
C6 C 0.1454(3) 0.16698(17) 0.4312(3) 0.0377(8) Uani 1 1 d .
C7 C -0.0688(4) 0.11033(18) 0.2977(3) 0.0436(9) Uani 1 1 d .
C8 C -0.1368(4) 0.1061(2) 0.3434(3) 0.0516(10) Uani 1 1 d .
H8A H -0.1145 0.1343 0.3977 0.062 Uiso 1 1 calc R
C9 C -0.2417(4) 0.0591(2) 0.3090(3) 0.0613(12) Uani 1 1 d .
H9A H -0.2874 0.0560 0.3413 0.074 Uiso 1 1 calc R
C10 C -0.2756(4) 0.0187(2) 0.2293(4) 0.0639(12) Uani 1 1 d .
H10A H -0.3450 -0.0119 0.2073 0.077 Uiso 1 1 calc R
C11 C -0.2416(6) -0.0200(2) 0.0963(4) 0.0780(15) Uani 1 1 d .
H11A H -0.3124 -0.0502 0.0720 0.094 Uiso 1 1 calc R
C12 C -0.1733(6) -0.0174(3) 0.0520(4) 0.0912(17) Uani 1 1 d .
H12A H -0.1959 -0.0459 -0.0020 0.109 Uiso 1 1 calc R
C13 C -0.0687(6) 0.0279(3) 0.0864(5) 0.0906(17) Uani 1 1 d .
H13A H -0.0224 0.0298 0.0545 0.109 Uiso 1 1 calc R
C14 C -0.0325(5) 0.0696(2) 0.1660(4) 0.0654(12) Uani 1 1 d .
H14A H 0.0385 0.0993 0.1883 0.078 Uiso 1 1 calc R
C15 C -0.1016(4) 0.06804(19) 0.2146(3) 0.0457(9) Uani 1 1 d .
C16 C -0.2088(4) 0.0219(2) 0.1793(3) 0.0524(10) Uani 1 1 d .
C17 C 0.9051(4) 0.11047(18) 0.7011(3) 0.0440(9) Uani 1 1 d .
H17A H 0.9494 0.1441 0.7493 0.053 Uiso 1 1 calc R
C18 C 0.9514(3) 0.09276(17) 0.6404(3) 0.0391(8) Uani 1 1 d .
C19 C 0.8880(4) 0.04054(18) 0.5731(3) 0.0462(9) Uani 1 1 d .
H19A H 0.9189 0.0260 0.5335 0.055 Uiso 1 1 calc R
C20 C 0.7790(4) 0.01028(19) 0.5652(3) 0.0534(11) Uani 1 1 d .
H20A H 0.7346 -0.0245 0.5194 0.064 Uiso 1 1 calc R
C21 C 0.7366(4) 0.03162(19) 0.6249(3) 0.0533(10) Uani 1 1 d .
H21A H 0.6618 0.0114 0.6185 0.064 Uiso 1 1 calc R
C22 C 1.1290(4) 0.1783(2) 0.7024(3) 0.0481(10) Uani 1 1 d .
C23 C 1.3129(4) 0.2536(2) 0.7495(3) 0.0467(9) Uani 1 1 d .
C24 C 1.2640(4) 0.3147(2) 0.7147(4) 0.0661(13) Uani 1 1 d .
H24A H 1.1772 0.3203 0.6532 0.079 Uiso 1 1 calc R
C25 C 1.3423(6) 0.3692(2) 0.7699(5) 0.0830(16) Uani 1 1 d .
H25A H 1.3075 0.4109 0.7457 0.100 Uiso 1 1 calc R
C26 C 1.4682(5) 0.3615(2) 0.8580(5) 0.0784(16) Uani 1 1 d .
H26A H 1.5199 0.3982 0.8944 0.094 Uiso 1 1 calc R
C27 C 1.6536(6) 0.2886(4) 0.9873(5) 0.100(2) Uani 1 1 d .
H27A H 1.7064 0.3248 1.0247 0.120 Uiso 1 1 calc R
C28 C 1.7048(6) 0.2290(5) 1.0222(5) 0.115(3) Uani 1 1 d .
H28A H 1.7929 0.2243 1.0826 0.138 Uiso 1 1 calc R
C29 C 1.6275(6) 0.1734(3) 0.9689(4) 0.0925(18) Uani 1 1 d .
H29A H 1.6636 0.1320 0.9943 0.111 Uiso 1 1 calc R
C30 C 1.4990(5) 0.1801(2) 0.8796(4) 0.0668(12) Uani 1 1 d .
H30A H 1.4479 0.1431 0.8439 0.080 Uiso 1 1 calc R
C31 C 1.4432(4) 0.2424(2) 0.8411(3) 0.0482(10) Uani 1 1 d .
C32 C 1.5239(4) 0.2982(3) 0.8968(4) 0.0631(13) Uani 1 1 d .

loop_
_atom_site_aniso_label
_atom_site_aniso_U_11
_atom_site_aniso_U_22
_atom_site_aniso_U_33
_atom_site_aniso_U_23
_atom_site_aniso_U_13
_atom_site_aniso_U_12
Hg 0.04675(9) 0.05906(12) 0.05515(11) -0.00431(8) 0.02874(8) -0.01169(7)
Br1 0.0797(3) 0.0563(3) 0.1139(4) -0.0144(3) 0.0705(3) -0.0218(2)
Br2 0.0572(3) 0.1006(4) 0.0583(3) -0.0191(3) 0.0257(2) -0.0278(2)
O1 0.0529(14) 0.0426(15) 0.0353(14) 0.0010(12) 0.0271(12) -0.0033(11)
O2 0.083(2) 0.087(2) 0.085(2) -0.0519(19) 0.0700(19) -0.0443(17)
N1 0.0473(18) 0.048(2) 0.048(2) -0.0037(16) 0.0263(16) -0.0099(15)
N2 0.0527(19) 0.0431(19) 0.0418(19) 0.0107(15) 0.0240(16) -0.0029(15)
N3 0.0545(19) 0.053(2) 0.0372(18) 0.0103(15) 0.0199(16) -0.0097(16)
N4 0.0465(18) 0.048(2) 0.050(2) -0.0046(16) 0.0288(16) -0.0088(15)
N5 0.0496(17) 0.055(2) 0.0494(19) -0.0210(16) 0.0349(16) -0.0111(15)
N6 0.0528(18) 0.070(2) 0.060(2) -0.0309(18) 0.0418(18) -0.0234(17)
C1 0.048(2) 0.037(2) 0.051(2) -0.0046(18) 0.031(2) -0.0081(17)
C2 0.048(2) 0.042(2) 0.042(2) 0.0013(17) 0.0295(19) -0.0049(17)
C3 0.073(3) 0.040(3) 0.072(3) 0.007(2) 0.039(3) -0.005(2)
C4 0.087(3) 0.041(3) 0.080(3) -0.004(2) 0.039(3) -0.021(2)
C5 0.063(3) 0.062(3) 0.065(3) -0.011(2) 0.033(2) -0.025(2)
C6 0.0410(19) 0.035(2) 0.038(2) -0.0002(17) 0.0230(17) 0.0039(15)
C7 0.044(2) 0.042(2) 0.036(2) 0.0117(17) 0.0179(17) 0.0065(16)
C8 0.046(2) 0.062(3) 0.041(2) 0.0056(19) 0.0214(19) 0.0067(18)
C9 0.049(2) 0.082(3) 0.059(3) 0.010(3) 0.035(2) 0.001(2)
C10 0.052(2) 0.066(3) 0.063(3) 0.006(2) 0.027(2) -0.011(2)
C11 0.091(4) 0.063(3) 0.067(3) -0.013(3) 0.037(3) -0.014(3)
C12 0.125(5) 0.077(4) 0.075(4) -0.020(3) 0.059(4) -0.005(3)
C13 0.113(4) 0.094(4) 0.093(4) -0.013(3) 0.076(4) -0.003(4)
C14 0.071(3) 0.070(3) 0.061(3) -0.002(2) 0.042(3) -0.003(2)
C15 0.045(2) 0.047(2) 0.041(2) 0.0105(18) 0.0220(18) 0.0068(17)
C16 0.051(2) 0.045(2) 0.049(2) 0.0068(19) 0.022(2) 0.0018(18)
C17 0.043(2) 0.045(2) 0.042(2) -0.0088(17) 0.0234(18) -0.0083(16)
C18 0.0375(18) 0.037(2) 0.040(2) -0.0038(17) 0.0206(17) -0.0008(15)
C19 0.051(2) 0.040(2) 0.045(2) -0.0072(18) 0.0262(19) 0.0033(17)
C20 0.056(2) 0.038(2) 0.055(3) -0.0115(19) 0.025(2) -0.0112(18)
C21 0.051(2) 0.046(2) 0.059(3) -0.004(2) 0.029(2) -0.0129(18)
C22 0.047(2) 0.058(3) 0.047(2) -0.019(2) 0.031(2) -0.0134(18)
C23 0.053(2) 0.051(3) 0.049(2) -0.0131(19) 0.037(2) -0.0108(19)
C24 0.065(3) 0.068(3) 0.069(3) -0.007(3) 0.040(3) -0.005(2)
C25 0.094(4) 0.050(3) 0.118(5) -0.007(3) 0.068(4) -0.003(3)
C26 0.080(3) 0.062(3) 0.113(5) -0.040(3) 0.067(4) -0.033(3)
C27 0.063(3) 0.140(6) 0.079(4) -0.049(4) 0.030(3) -0.018(3)
C28 0.063(4) 0.190(8) 0.065(4) -0.026(5) 0.021(3) 0.009(5)
C29 0.090(4) 0.115(5) 0.071(4) 0.018(4) 0.045(3) 0.034(4)
C30 0.077(3) 0.073(3) 0.065(3) -0.009(2) 0.049(3) 0.003(2)
C31 0.049(2) 0.059(3) 0.047(2) -0.014(2) 0.033(2) -0.0101(19)
C32 0.048(2) 0.086(4) 0.061(3) -0.032(3) 0.035(2) -0.019(2)

loop_
_atom_type_symbol
_atom_type_description
_atom_type_scat_dispersion_real
_atom_type_scat_dispersion_imag
_atom_type_scat_source
C C 0.0033 0.0016 'International Tables Vol C Tables 4.2.6.8 and 6.1.1.4'
H H 0.0000 0.0000 'International Tables Vol C Tables 4.2.6.8 and 6.1.1.4'
Br Br -0.2901 2.4595 'International Tables Vol C Tables 4.2.6.8 and 6.1.1.4'
Hg Hg -2.3894 9.2266 'International Tables Vol C Tables 4.2.6.8 and 6.1.1.4'
N N 0.0061 0.0033 'International Tables Vol C Tables 4.2.6.8 and 6.1.1.4'
O O 0.0106 0.0060 'International Tables Vol C Tables 4.2.6.8 and 6.1.1.4'

loop_
_geom_angle_atom_site_label_1
_geom_angle_atom_site_label_2
_geom_angle_atom_site_label_3
_geom_angle
N1 Hg N4 98.37(11)
N1 Hg Br2 102.51(8)
N4 Hg Br2 99.63(7)
N1 Hg Br1 97.67(7)
N4 Hg Br1 95.76(7)
Br2 Hg Br1 152.44(2)
C1 N1 C5 118.6(3)
C1 N1 Hg 121.0(2)
C5 N1 Hg 120.4(3)
C6 N2 C2 126.2(3)
C6 N2 H2B 117.1
C2 N2 H2B 116.7
C6 N3 C7 125.0(3)
C6 N3 H3B 117.5
C7 N3 H3B 117.5
C21 N4 C17 119.6(4)
C21 N4 Hg 124.0(3)
C17 N4 Hg 116.4(2)
C22 N5 C18 126.8(3)
C22 N5 H5B 116.9
C18 N5 H5B 116.3
C22 N6 C23 121.3(3)
C22 N6 H6B 119.4
C23 N6 H6B 119.3
N1 C1 C2 123.5(3)
N1 C1 H1A 118.2
C2 C1 H1A 118.2
C3 C2 C1 117.2(4)
C3 C2 N2 119.9(3)
C1 C2 N2 122.8(3)
C4 C3 C2 119.7(4)
C4 C3 H3A 120.1
C2 C3 H3A 120.1
C3 C4 C5 119.4(4)
C3 C4 H4A 120.3
C5 C4 H4A 120.3
N1 C5 C4 121.5(4)
N1 C5 H5A 119.2
C4 C5 H5A 119.2
O1 C6 N3 123.9(3)
O1 C6 N2 123.2(3)
N3 C6 N2 112.9(3)
C8 C7 C15 120.8(4)
C8 C7 N3 121.0(4)
C15 C7 N3 118.2(4)
C7 C8 C9 120.2(4)
C7 C8 H8A 119.9
C9 C8 H8A 119.9
C10 C9 C8 120.0(4)
C10 C9 H9A 120.0
C8 C9 H9A 120.0
C9 C10 C16 121.5(4)
C9 C10 H10A 119.2
C16 C10 H10A 119.2
C12 C11 C16 121.5(5)
C12 C11 H11A 119.2
C16 C11 H11A 119.2
C11 C12 C13 120.0(5)
C11 C12 H12A 120.0
C13 C12 H12A 120.0
C14 C13 C12 121.2(5)
C14 C13 H13A 119.4
C12 C13 H13A 119.4
C13 C14 C15 120.4(5)
C13 C14 H14A 119.8
C15 C14 H14A 119.8
C14 C15 C7 123.0(4)
C14 C15 C16 118.5(4)
C7 C15 C16 118.5(4)
C10 C16 C11 122.7(4)
C10 C16 C15 118.9(4)
C11 C16 C15 118.4(4)
N4 C17 C18 121.8(3)
N4 C17 H17A 119.1
C18 C17 H17A 119.1
C19 C18 C17 117.8(3)
C19 C18 N5 118.7(3)
C17 C18 N5 123.5(3)
C20 C19 C18 119.4(4)
C20 C19 H19A 120.3
C18 C19 H19A 120.3
C21 C20 C19 119.4(4)
C21 C20 H20A 120.3
C19 C20 H20A 120.3
N4 C21 C20 121.8(4)
N4 C21 H21A 119.1
C20 C21 H21A 119.1
O2 C22 N6 122.4(3)
O2 C22 N5 123.0(3)
N6 C22 N5 114.6(3)
C24 C23 C31 122.1(4)
C24 C23 N6 118.8(4)
C31 C23 N6 119.1(4)
C23 C24 C25 120.6(5)
C23 C24 H24A 119.7
C25 C24 H24A 119.7
C26 C25 C24 120.1(5)
C26 C25 H25A 120.0
C24 C25 H25A 120.0
C25 C26 C32 121.1(4)
C25 C26 H26A 119.5
C32 C26 H26A 119.5
C28 C27 C32 121.8(6)
C28 C27 H27A 119.1
C32 C27 H27A 119.1
C27 C28 C29 120.7(6)
C27 C28 H28A 119.7
C29 C28 H28A 119.7
C30 C29 C28 119.8(6)
C30 C29 H29A 120.1
C28 C29 H29A 120.1
C29 C30 C31 120.4(5)
C29 C30 H30A 119.8
C31 C30 H30A 119.8
C23 C31 C30 124.1(4)
C23 C31 C32 117.2(4)
C30 C31 C32 118.6(4)
C27 C32 C31 118.6(5)
C27 C32 C26 122.5(5)
C31 C32 C26 118.9(4)

loop_
_geom_bond_atom_site_label_1
_geom_bond_atom_site_label_2
_geom_bond_distance
Hg N1 2.409(3)
Hg N4 2.458(3)
Hg Br2 2.4758(7)
Hg Br1 2.4847(6)
O1 C6 1.227(4)
O2 C22 1.225(4)
N1 C1 1.323(4)
N1 C5 1.335(5)
N2 C6 1.366(4)
N2 C2 1.392(4)
N2 H2B 0.8600
N3 C6 1.353(4)
N3 C7 1.430(5)
N3 H3B 0.8601
N4 C21 1.329(5)
N4 C17 1.334(4)
N5 C22 1.363(5)
N5 C18 1.400(5)
N5 H5B 0.8600
N6 C22 1.342(5)
N6 C23 1.430(5)
N6 H6B 0.8600
C1 C2 1.383(5)
C1 H1A 0.9300
C2 C3 1.379(5)
C3 C4 1.365(6)
C3 H3A 0.9300
C4 C5 1.377(6)
C4 H4A 0.9300
C5 H5A 0.9300
C7 C8 1.352(6)
C7 C15 1.418(5)
C8 C9 1.413(6)
C8 H8A 0.9300
C9 C10 1.351(6)
C9 H9A 0.9300
C10 C16 1.396(6)
C10 H10A 0.9300
C11 C12 1.335(7)
C11 C16 1.413(6)
C11 H11A 0.9300
C12 C13 1.388(8)
C12 H12A 0.9300
C13 C14 1.360(7)
C13 H13A 0.9300
C14 C15 1.400(6)
C14 H14A 0.9300
C15 C16 1.418(5)
C17 C18 1.389(5)
C17 H17A 0.9300
C18 C19 1.382(5)
C19 C20 1.374(5)
C19 H19A 0.9300
C20 C21 1.362(6)
C20 H20A 0.9300
C21 H21A 0.9300
C23 C24 1.355(6)
C23 C31 1.401(5)
C24 C25 1.390(7)
C24 H24A 0.9300
C25 C26 1.341(7)
C25 H25A 0.9300
C26 C32 1.425(7)
C26 H26A 0.9300
C27 C28 1.333(9)
C27 C32 1.384(7)
C27 H27A 0.9300
C28 C29 1.398(9)
C28 H28A 0.9300
C29 C30 1.363(6)
C29 H29A 0.9300
C30 C31 1.405(6)
C30 H30A 0.9300
C31 C32 1.422(6)

loop_
_geom_hbond_atom_site_label_D
_geom_hbond_atom_site_label_H
_geom_hbond_atom_site_label_A
_geom_hbond_distance_DH
_geom_hbond_distance_HA
_geom_hbond_distance_DA
_geom_hbond_angle_DHA
_geom_hbond_site_symmetry_A
N6 H6B O1 0.86 2.11 2.902(4) 152.6 1_655
N5 H5B O1 0.86 2.36 3.105(4) 145.4 1_655
N3 H3B O2 0.86 2.56 3.275(4) 141.6 4_465
N2 H2B O2 0.86 1.99 2.831(4) 166.0 4_465

loop_
_geom_torsion_atom_site_label_1
_geom_torsion_atom_site_label_2
_geom_torsion_atom_site_label_3
_geom_torsion_atom_site_label_4
_geom_torsion
N4 Hg N1 C1 72.3(3)
Br2 Hg N1 C1 174.2(3)
Br1 Hg N1 C1 -24.7(3)
N4 Hg N1 C5 -106.7(3)
Br2 Hg N1 C5 -4.8(3)
Br1 Hg N1 C5 156.3(3)
N1 Hg N4 C21 -90.7(3)
Br2 Hg N4 C21 165.0(3)
Br1 Hg N4 C21 7.9(3)
N1 Hg N4 C17 88.6(3)
Br2 Hg N4 C17 -15.7(3)
Br1 Hg N4 C17 -172.8(3)
C5 N1 C1 C2 0.0(6)
Hg N1 C1 C2 -179.1(3)
N1 C1 C2 C3 0.5(6)
N1 C1 C2 N2 177.0(3)
C6 N2 C2 C3 -142.6(4)
C6 N2 C2 C1 41.0(6)
C1 C2 C3 C4 -0.6(6)
N2 C2 C3 C4 -177.2(4)
C2 C3 C4 C5 0.3(7)
C1 N1 C5 C4 -0.3(7)
Hg N1 C5 C4 178.8(4)
C3 C4 C5 N1 0.1(8)
C7 N3 C6 O1 2.5(6)
C7 N3 C6 N2 -178.9(3)
C2 N2 C6 O1 4.0(6)
C2 N2 C6 N3 -174.7(3)
C6 N3 C7 C8 51.2(5)
C6 N3 C7 C15 -129.2(4)
C15 C7 C8 C9 0.2(6)
N3 C7 C8 C9 179.9(3)
C7 C8 C9 C10 -0.9(6)
C8 C9 C10 C16 0.2(7)
C16 C11 C12 C13 -0.9(9)
C11 C12 C13 C14 0.8(9)
C12 C13 C14 C15 -0.6(8)
C13 C14 C15 C7 -179.8(4)
C13 C14 C15 C16 0.4(7)
C8 C7 C15 C14 -178.7(4)
N3 C7 C15 C14 1.6(5)
C8 C7 C15 C16 1.0(5)
N3 C7 C15 C16 -178.7(3)
C9 C10 C16 C11 179.5(4)
C9 C10 C16 C15 1.0(6)
C12 C11 C16 C10 -177.9(5)
C12 C11 C16 C15 0.7(7)
C14 C15 C16 C10 178.1(4)
C7 C15 C16 C10 -1.6(5)
C14 C15 C16 C11 -0.4(6)
C7 C15 C16 C11 179.8(4)
C21 N4 C17 C18 1.2(6)
Hg N4 C17 C18 -178.2(3)
N4 C17 C18 C19 -3.1(5)
N4 C17 C18 N5 176.9(3)
C22 N5 C18 C19 177.8(4)
C22 N5 C18 C17 -2.2(6)
C17 C18 C19 C20 2.9(5)
N5 C18 C19 C20 -177.0(3)
C18 C19 C20 C21 -1.0(6)
C17 N4 C21 C20 1.0(6)
Hg N4 C21 C20 -179.8(3)
C19 C20 C21 N4 -1.0(6)
C23 N6 C22 O2 1.7(7)
C23 N6 C22 N5 -178.7(4)
C18 N5 C22 O2 -1.2(7)
C18 N5 C22 N6 179.3(4)
C22 N6 C23 C24 -81.4(5)
C22 N6 C23 C31 97.6(5)
C31 C23 C24 C25 -0.5(7)
N6 C23 C24 C25 178.5(4)
C23 C24 C25 C26 0.7(8)
C24 C25 C26 C32 -0.1(8)
C32 C27 C28 C29 -1.1(10)
C27 C28 C29 C30 0.9(10)
C28 C29 C30 C31 -0.5(8)
C24 C23 C31 C30 -179.2(4)
N6 C23 C31 C30 1.8(6)
C24 C23 C31 C32 -0.2(6)
N6 C23 C31 C32 -179.2(3)
C29 C30 C31 C23 179.3(4)
C29 C30 C31 C32 0.4(6)
C28 C27 C32 C31 1.0(9)
C28 C27 C32 C26 -179.4(6)
C23 C31 C32 C27 -179.6(4)
C30 C31 C32 C27 -0.6(6)
C23 C31 C32 C26 0.8(6)
C30 C31 C32 C26 179.8(4)
C25 C26 C32 C27 179.7(5)
C25 C26 C32 C31 -0.7(7)
